data_8104713
loop_
_publ_author_name
'Sun, Yanwen'
'Chen, Zhen'
'Wang, Xiaozhong'

_publ_section_title
;
 The crystal structure of 1-dodecylpyridin-1-ium bromide monohydrate,
 C17H32BrNO
;
_journal_issue 4
_journal_name_full 'Zeitschrift f\"ur Kristallographie - New Crystal Structures'
_journal_page_first 791
_journal_page_last 793
_journal_paper_doi 10.1515/ncrs-2021-0096
_journal_volume 236
_journal_year 2021
_chemical_formula_moiety 'Br, C17 H30 N, H2 O'
_chemical_formula_sum 'C17 H32 Br N O'
_chemical_formula_weight 346.34
_space_group_crystal_system triclinic
_space_group_IT_number 2
_space_group_name_Hall '-P 1'
_space_group_name_H-M_alt 'P -1'
_atom_sites_solution_hydrogens mixed
_cell_angle_alpha 95.990(12)
_cell_angle_beta 95.747(12)
_cell_angle_gamma 98.386(12)
_cell_formula_units_Z 2
_cell_length_a 5.344(3)
_cell_length_b 7.871(5)
_cell_length_c 23.614(15)
_cell_measurement_reflns_used 898
_cell_measurement_temperature 293(2)
_cell_measurement_theta_max 19.262
_cell_measurement_theta_min 2.874
_cell_volume 970.5(10)
_computing_cell_refinement 'Bruker [1]'
_computing_data_reduction 'Bruker [1]'
_computing_molecular_graphics 'Olex2 [4]'
_computing_publication_material 'Olex2 [4]'
_computing_structure_refinement 'SHELXS97 [2], SHELXL2014 [3]'
_diffrn_ambient_temperature 293(2)
_diffrn_measured_fraction_theta_full 0.986
_diffrn_measured_fraction_theta_max 0.986
_diffrn_measurement_device_type Bruker
_diffrn_radiation_type MoK\a
_diffrn_radiation_wavelength 0.71073
_diffrn_reflns_av_R_equivalents 0.0313
_diffrn_reflns_av_unetI/netI 0.0877
_diffrn_reflns_Laue_measured_fraction_full 0.986
_diffrn_reflns_Laue_measured_fraction_max 0.986
_diffrn_reflns_limit_h_max 6
_diffrn_reflns_limit_h_min -4
_diffrn_reflns_limit_k_max 9
_diffrn_reflns_limit_k_min -8
_diffrn_reflns_limit_l_max 28
_diffrn_reflns_limit_l_min -25
_diffrn_reflns_number 4817
_diffrn_reflns_point_group_measured_fraction_full 0.986
_diffrn_reflns_point_group_measured_fraction_max 0.986
_diffrn_reflns_theta_full 24.991
_diffrn_reflns_theta_max 24.991
_diffrn_reflns_theta_min 2.620
_exptl_absorpt_coefficient_mu 2.116
_exptl_crystal_colour Colourless
_exptl_crystal_density_diffrn 1.185
_exptl_crystal_description needle
_exptl_crystal_F_000 368
_exptl_crystal_size_max 0.25
_exptl_crystal_size_mid 0.1
_exptl_crystal_size_min 0.1
_refine_diff_density_max 0.361
_refine_diff_density_min -0.364
_refine_diff_density_rms 0.066
_refine_ls_extinction_coef .
_refine_ls_extinction_method none
_refine_ls_goodness_of_fit_ref 0.925
_refine_ls_hydrogen_treatment constr
_refine_ls_matrix_type full
_refine_ls_number_parameters 182
_refine_ls_number_reflns 3382
_refine_ls_number_restraints 4
_refine_ls_restrained_S_all 0.929
_refine_ls_R_factor_all 0.1089
_refine_ls_R_factor_gt 0.0550
_refine_ls_shift/su_max 0.000
_refine_ls_shift/su_mean 0.000
_refine_ls_structure_factor_coef Fsqd
_refine_ls_weighting_details 'w=1/[\s^2^(Fo^2^)+(0.0759P)^2^] where P=(Fo^2^+2Fc^2^)/3'
_refine_ls_weighting_scheme calc
_refine_ls_wR_factor_gt 0.1278
_refine_ls_wR_factor_ref 0.1527
_reflns_Friedel_coverage 0.000
_reflns_Friedel_fraction_full .
_reflns_Friedel_fraction_max .
_reflns_number_gt 1876
_reflns_number_total 3382
_reflns_threshold_expression 'I > 2\s(I)'
_cod_data_source_file suppl_j_ncrs-2021-0096_suppl.cif
_cod_data_source_block p
_cod_original_cell_volume 970.5(11)
_cod_database_code 8104713
_shelx_space_group_comment
;
The symmetry employed for this shelxl refinement is uniquely defined
by the following loop, which should always be used as a source of
symmetry information in preference to the above space-group names.
They are only intended as comments.
;
_shelx_estimated_absorpt_t_max 0.816
_shelx_estimated_absorpt_t_min 0.620
_olex2_refinement_description
;
1. Fixed Uiso
 At 1.2 times of:
  All C(H) groups, All C(H,H) groups, All O(H,H) groups
 At 1.5 times of:
  All C(H,H,H) groups
2. Rigid bond restraints
 C2, C3
 with sigma for 1-2 distances of 0.01 and sigma for 1-3 distances of 0.01
 C6, C7
 with sigma for 1-2 distances of 0.01 and sigma for 1-3 distances of 0.01
 C16, C17
 with sigma for 1-2 distances of 0.01 and sigma for 1-3 distances of 0.01
 C8, C9
 with sigma for 1-2 distances of 0.01 and sigma for 1-3 distances of 0.01
3.a Riding coordinates:
 O1W(H1WA,H1WB)
3.b Secondary CH2 refined with riding coordinates:
 C6(H6A,H6B), C7(H7A,H7B), C8(H8A,H8B), C9(H9A,H9B), C10(H10A,H10B), C11(H11A,
 H11B), C12(H12A,H12B), C13(H13A,H13B), C14(H14A,H14B), C15(H15A,H15B),
 C16(H16A,H16B)
3.c Aromatic/amide H refined with riding coordinates:
 C1(H1), C2(H2), C3(H3), C4(H4), C5(H5)
3.d Idealised Me refined as rotating group:
 C17(H17A,H17B,H17C)
;

loop_
_space_group_symop_operation_xyz
'x, y, z'
'-x, -y, -z'

loop_
_atom_site_label
_atom_site_type_symbol
_atom_site_fract_x
_atom_site_fract_y
_atom_site_fract_z
_atom_site_U_iso_or_equiv
_atom_site_adp_type
_atom_site_occupancy
_atom_site_site_symmetry_order
_atom_site_calc_flag
_atom_site_refinement_flags_posn
_atom_site_refinement_flags_adp
_atom_site_refinement_flags_occupancy
_atom_site_disorder_assembly
_atom_site_disorder_group
Br1 Br 0.46294(11) 0.82802(8) 0.12404(3) 0.0721(3) Uani 1 1 d . . . . .
C1 C 0.3469(11) 0.3466(7) 0.0733(2) 0.0618(15) Uani 1 1 d . . . . .
H1 H 0.5061 0.4157 0.0781 0.074 Uiso 1 1 calc R . . . .
C2 C 0.1999(12) 0.3378(8) 0.0239(2) 0.0715(17) Uani 1 1 d . U . . .
H2 H 0.2503 0.4032 -0.0048 0.086 Uiso 1 1 calc R . . . .
C3 C -0.0312(12) 0.2276(8) 0.0166(3) 0.0756(17) Uani 1 1 d . U . . .
H3 H -0.1357 0.2129 -0.0180 0.091 Uiso 1 1 calc R . . . .
C4 C -0.1043(11) 0.1404(8) 0.0613(3) 0.0706(16) Uani 1 1 d . . . . .
H4 H -0.2623 0.0701 0.0574 0.085 Uiso 1 1 calc R . . . .
C5 C 0.0521(11) 0.1560(7) 0.1107(2) 0.0579(14) Uani 1 1 d . . . . .
H5 H 0.0047 0.0946 0.1405 0.070 Uiso 1 1 calc R . . . .
C6 C 0.4453(11) 0.2851(8) 0.1721(2) 0.0719(17) Uani 1 1 d . U . . .
H6A H 0.4472 0.1734 0.1859 0.086 Uiso 1 1 calc R . . . .
H6B H 0.6178 0.3296 0.1656 0.086 Uiso 1 1 calc R . . . .
C7 C 0.3634(11) 0.4049(7) 0.21697(19) 0.0633(15) Uani 1 1 d . U . . .
H7A H 0.1918 0.3605 0.2241 0.076 Uiso 1 1 calc R . . . .
H7B H 0.3619 0.5172 0.2036 0.076 Uiso 1 1 calc R . . . .
C8 C 0.5425(11) 0.4241(8) 0.2723(2) 0.0740(17) Uani 1 1 d . U . . .
H8A H 0.5423 0.3110 0.2851 0.089 Uiso 1 1 calc R . . . .
H8B H 0.7139 0.4655 0.2644 0.089 Uiso 1 1 calc R . . . .
C9 C 0.4765(12) 0.5454(7) 0.3204(2) 0.0686(16) Uani 1 1 d . U . . .
H9A H 0.3040 0.5064 0.3281 0.082 Uiso 1 1 calc R . . . .
H9B H 0.4827 0.6601 0.3085 0.082 Uiso 1 1 calc R . . . .
C10 C 0.6566(12) 0.5549(9) 0.3746(2) 0.0807(19) Uani 1 1 d . . . . .
H10A H 0.8295 0.5897 0.3663 0.097 Uiso 1 1 calc R . . . .
H10B H 0.6460 0.4406 0.3870 0.097 Uiso 1 1 calc R . . . .
C11 C 0.5988(12) 0.6840(8) 0.4244(2) 0.0759(18) Uani 1 1 d . . . . .
H11A H 0.6103 0.7986 0.4122 0.091 Uiso 1 1 calc R . . . .
H11B H 0.4258 0.6496 0.4327 0.091 Uiso 1 1 calc R . . . .
C12 C 0.7776(12) 0.6916(8) 0.4777(2) 0.0774(18) Uani 1 1 d . . . . .
H12A H 0.9503 0.7262 0.4692 0.093 Uiso 1 1 calc R . . . .
H12B H 0.7667 0.5766 0.4896 0.093 Uiso 1 1 calc R . . . .
C13 C 0.7221(11) 0.8207(8) 0.5288(2) 0.0752(18) Uani 1 1 d . . . . .
H13A H 0.7338 0.9359 0.5171 0.090 Uiso 1 1 calc R . . . .
H13B H 0.5496 0.7863 0.5374 0.090 Uiso 1 1 calc R . . . .
C14 C 0.9011(12) 0.8258(8) 0.5812(2) 0.0774(18) Uani 1 1 d . . . . .
H14A H 1.0735 0.8593 0.5724 0.093 Uiso 1 1 calc R . . . .
H14B H 0.8888 0.7105 0.5928 0.093 Uiso 1 1 calc R . . . .
C15 C 0.8496(12) 0.9539(9) 0.6323(2) 0.0819(19) Uani 1 1 d . . . . .
H15A H 0.8593 1.0685 0.6203 0.098 Uiso 1 1 calc R . . . .
H15B H 0.6774 0.9193 0.6411 0.098 Uiso 1 1 calc R . . . .
C16 C 1.0293(14) 0.9634(9) 0.6856(2) 0.091(2) Uani 1 1 d . U . . .
H16A H 1.2019 0.9964 0.6769 0.109 Uiso 1 1 calc R . . . .
H16B H 1.0175 0.8494 0.6983 0.109 Uiso 1 1 calc R . . . .
C17 C 0.9764(16) 1.0943(12) 0.7354(3) 0.129(3) Uani 1 1 d . U . . .
H17A H 0.9759 1.2058 0.7225 0.193 Uiso 1 1 calc GR . . . .
H17B H 1.1069 1.1026 0.7671 0.193 Uiso 1 1 calc GR . . . .
H17C H 0.8136 1.0551 0.7475 0.193 Uiso 1 1 calc GR . . . .
N1 N 0.2765(8) 0.2612(5) 0.11630(17) 0.0530(11) Uani 1 1 d . . . . .
O1W O 0.9057(7) 0.5792(5) 0.12690(19) 0.0942(14) Uani 1 1 d . . . . .
H1WA H 0.7905 0.6431 0.1261 0.113 Uiso 1 1 d R . . . .
H1WB H 1.0483 0.6423 0.1261 0.113 Uiso 1 1 d R . . . .

loop_
_atom_site_aniso_label
_atom_site_aniso_U_11
_atom_site_aniso_U_22
_atom_site_aniso_U_33
_atom_site_aniso_U_23
_atom_site_aniso_U_13
_atom_site_aniso_U_12
Br1 0.0561(4) 0.0637(4) 0.0942(5) 0.0079(3) 0.0040(3) 0.0066(3)
C1 0.063(4) 0.060(4) 0.058(4) -0.002(3) 0.017(3) -0.002(3)
C2 0.083(4) 0.068(4) 0.060(4) 0.008(3) 0.015(3) -0.004(3)
C3 0.081(4) 0.082(5) 0.064(4) 0.007(3) -0.003(3) 0.022(3)
C4 0.052(3) 0.066(4) 0.091(5) 0.002(4) 0.013(3) 0.002(3)
C5 0.071(4) 0.049(3) 0.054(3) 0.001(3) 0.017(3) 0.006(3)
C6 0.071(4) 0.090(5) 0.062(4) 0.019(3) 0.009(3) 0.029(3)
C7 0.080(4) 0.064(4) 0.045(3) -0.002(3) 0.005(3) 0.018(3)
C8 0.071(4) 0.085(5) 0.068(4) 0.009(3) 0.003(3) 0.025(3)
C9 0.088(4) 0.065(4) 0.051(3) -0.008(3) 0.001(3) 0.021(3)
C10 0.083(5) 0.099(5) 0.064(4) 0.010(3) 0.005(3) 0.030(4)
C11 0.088(4) 0.085(5) 0.054(3) 0.000(3) 0.001(3) 0.025(4)
C12 0.085(5) 0.089(5) 0.059(3) 0.004(3) 0.001(3) 0.024(4)
C13 0.080(4) 0.090(5) 0.055(3) 0.004(3) -0.006(3) 0.024(4)
C14 0.081(4) 0.090(5) 0.060(4) -0.007(3) 0.003(3) 0.022(4)
C15 0.081(4) 0.109(6) 0.060(4) 0.020(4) 0.005(3) 0.026(4)
C16 0.108(5) 0.099(6) 0.061(4) -0.004(3) -0.011(4) 0.024(4)
C17 0.135(7) 0.181(9) 0.071(5) 0.009(5) 0.007(5) 0.036(6)
N1 0.062(3) 0.045(3) 0.051(3) -0.002(2) 0.011(2) 0.008(2)
O1W 0.061(3) 0.064(3) 0.151(4) -0.011(3) 0.010(3) 0.007(2)

loop_
_atom_type_symbol
_atom_type_description
_atom_type_scat_dispersion_real
_atom_type_scat_dispersion_imag
_atom_type_scat_source
C C 0.0033 0.0016 'International Tables Vol C Tables 4.2.6.8 and 6.1.1.4'
H H 0.0000 0.0000 'International Tables Vol C Tables 4.2.6.8 and 6.1.1.4'
N N 0.0061 0.0033 'International Tables Vol C Tables 4.2.6.8 and 6.1.1.4'
Br Br -0.2901 2.4595 'International Tables Vol C Tables 4.2.6.8 and 6.1.1.4'
O O 0.0106 0.0060 'International Tables Vol C Tables 4.2.6.8 and 6.1.1.4'

loop_
_geom_angle_atom_site_label_1
_geom_angle_atom_site_label_2
_geom_angle_atom_site_label_3
_geom_angle
_geom_angle_site_symmetry_1
_geom_angle_site_symmetry_3
C2 C1 H1 118.5 . .
C2 C1 N1 122.9(5) . .
N1 C1 H1 118.5 . .
C1 C2 H2 121.2 . .
C1 C2 C3 117.6(5) . .
C3 C2 H2 121.2 . .
C2 C3 H3 120.4 . .
C4 C3 C2 119.2(6) . .
C4 C3 H3 120.4 . .
C3 C4 H4 119.8 . .
C5 C4 C3 120.4(6) . .
C5 C4 H4 119.8 . .
C4 C5 H5 120.4 . .
N1 C5 C4 119.2(5) . .
N1 C5 H5 120.4 . .
H6A C6 H6B 107.7 . .
C7 C6 H6A 108.9 . .
C7 C6 H6B 108.9 . .
C7 C6 N1 113.2(4) . .
N1 C6 H6A 108.9 . .
N1 C6 H6B 108.9 . .
C6 C7 H7A 109.5 . .
C6 C7 H7B 109.5 . .
C6 C7 C8 110.7(5) . .
H7A C7 H7B 108.1 . .
C8 C7 H7A 109.5 . .
C8 C7 H7B 109.5 . .
C7 C8 H8A 108.6 . .
C7 C8 H8B 108.6 . .
H8A C8 H8B 107.6 . .
C9 C8 C7 114.6(5) . .
C9 C8 H8A 108.6 . .
C9 C8 H8B 108.6 . .
C8 C9 H9A 109.2 . .
C8 C9 H9B 109.2 . .
C8 C9 C10 112.0(5) . .
H9A C9 H9B 107.9 . .
C10 C9 H9A 109.2 . .
C10 C9 H9B 109.2 . .
C9 C10 H10A 108.9 . .
C9 C10 H10B 108.9 . .
C9 C10 C11 113.2(5) . .
H10A C10 H10B 107.8 . .
C11 C10 H10A 108.9 . .
C11 C10 H10B 108.9 . .
C10 C11 H11A 109.1 . .
C10 C11 H11B 109.1 . .
H11A C11 H11B 107.8 . .
C12 C11 C10 112.5(5) . .
C12 C11 H11A 109.1 . .
C12 C11 H11B 109.1 . .
C11 C12 H12A 108.9 . .
C11 C12 H12B 108.9 . .
C11 C12 C13 113.5(5) . .
H12A C12 H12B 107.7 . .
C13 C12 H12A 108.9 . .
C13 C12 H12B 108.9 . .
C12 C13 H13A 109.1 . .
C12 C13 H13B 109.1 . .
H13A C13 H13B 107.8 . .
C14 C13 C12 112.6(5) . .
C14 C13 H13A 109.1 . .
C14 C13 H13B 109.1 . .
C13 C14 H14A 108.9 . .
C13 C14 H14B 108.9 . .
C13 C14 C15 113.3(5) . .
H14A C14 H14B 107.7 . .
C15 C14 H14A 108.9 . .
C15 C14 H14B 108.9 . .
C14 C15 H15A 108.6 . .
C14 C15 H15B 108.6 . .
H15A C15 H15B 107.6 . .
C16 C15 C14 114.5(5) . .
C16 C15 H15A 108.6 . .
C16 C15 H15B 108.6 . .
C15 C16 H16A 108.9 . .
C15 C16 H16B 108.9 . .
C15 C16 C17 113.4(6) . .
H16A C16 H16B 107.7 . .
C17 C16 H16A 108.9 . .
C17 C16 H16B 108.9 . .
C16 C17 H17A 109.5 . .
C16 C17 H17B 109.5 . .
C16 C17 H17C 109.5 . .
H17A C17 H17B 109.5 . .
H17A C17 H17C 109.5 . .
H17B C17 H17C 109.5 . .
C1 N1 C5 120.5(5) . .
C1 N1 C6 120.1(5) . .
C5 N1 C6 119.4(4) . .
H1WA O1W H1WB 108.4 . .

loop_
_geom_bond_atom_site_label_1
_geom_bond_atom_site_label_2
_geom_bond_distance
_geom_bond_site_symmetry_2
C1 H1 0.9300 .
C1 C2 1.330(7) .
C1 N1 1.330(6) .
C2 H2 0.9300 .
C2 C3 1.386(8) .
C3 H3 0.9300 .
C3 C4 1.375(8) .
C4 H4 0.9300 .
C4 C5 1.349(7) .
C5 H5 0.9300 .
C5 N1 1.340(6) .
C6 H6A 0.9700 .
C6 H6B 0.9700 .
C6 C7 1.486(7) .
C6 N1 1.499(6) .
C7 H7A 0.9700 .
C7 H7B 0.9700 .
C7 C8 1.521(7) .
C8 H8A 0.9700 .
C8 H8B 0.9700 .
C8 C9 1.508(7) .
C9 H9A 0.9700 .
C9 H9B 0.9700 .
C9 C10 1.511(7) .
C10 H10A 0.9700 .
C10 H10B 0.9700 .
C10 C11 1.557(7) .
C11 H11A 0.9700 .
C11 H11B 0.9700 .
C11 C12 1.493(7) .
C12 H12A 0.9700 .
C12 H12B 0.9700 .
C12 C13 1.575(7) .
C13 H13A 0.9700 .
C13 H13B 0.9700 .
C13 C14 1.479(7) .
C14 H14A 0.9700 .
C14 H14B 0.9700 .
C14 C15 1.562(8) .
C15 H15A 0.9700 .
C15 H15B 0.9700 .
C15 C16 1.494(8) .
C16 H16A 0.9700 .
C16 H16B 0.9700 .
C16 C17 1.557(9) .
C17 H17A 0.9600 .
C17 H17B 0.9600 .
C17 H17C 0.9600 .
O1W H1WA 0.8500 .
O1W H1WB 0.8500 .
